data_4347802
loop_
_publ_author_name
'Lin, Po-Heng'
'Tsui, Emily Y.'
'Habib, Fatemah'
'Murugesu, Muralee'
'Agapie, Theodor'

_publ_section_title
;
 Effect of the Mn Oxidation State on Single-Molecule-Magnet Properties:
 Mn(III) vs Mn(IV) in Biologically Inspired DyMn3O4 Cubanes.
;
_journal_issue 12
_journal_name_full 'Inorganic chemistry'
_journal_page_first 6095
_journal_page_last 6099
_journal_paper_doi 10.1021/acs.inorgchem.6b00630
_journal_volume 55
_journal_year 2016
_chemical_formula_sum 'C76 H76 Dy F3 Mn3 N10 O20 S'
_chemical_formula_weight 1865.85
_space_group_IT_number 2
_space_group_name_Hall '-P 1'
_space_group_name_H-M_alt 'P -1'
_symmetry_cell_setting triclinic
_symmetry_space_group_name_H-M 'P -1'
_atom_sites_solution_hydrogens geom
_atom_sites_solution_primary direct
_atom_sites_solution_secondary difmap
_audit_creation_method SHELXL-97
_cell_angle_alpha 84.5399(15)
_cell_angle_beta 82.2164(15)
_cell_angle_gamma 87.5745(16)
_cell_formula_units_Z 2
_cell_length_a 12.9907(4)
_cell_length_b 15.0019(5)
_cell_length_c 19.8859(7)
_cell_measurement_reflns_used 9596
_cell_measurement_temperature 100(2)
_cell_measurement_theta_max 40.78
_cell_measurement_theta_min 2.40
_cell_volume 3820.6(2)
_computing_cell_refinement 'Bruker SAINT'
_computing_data_collection 'Bruker APEX2'
_computing_data_reduction 'Bruker SAINT'
_computing_molecular_graphics 'Bruker SHELXTL'
_computing_publication_material 'Bruker SHELXTL'
_computing_structure_refinement 'SHELXL-97 (Sheldrick, 2008)'
_computing_structure_solution 'SHELXS-97 (Sheldrick, 2008)'
_diffrn_ambient_temperature 100(2)
_diffrn_measured_fraction_theta_full 1.000
_diffrn_measured_fraction_theta_max 0.942
_diffrn_measurement_device_type 'Bruker APEX-II CCD'
_diffrn_measurement_method '\f and \w scans'
_diffrn_radiation_monochromator graphite
_diffrn_radiation_source 'fine-focus sealed tube'
_diffrn_radiation_type MoK\a
_diffrn_radiation_wavelength 0.71073
_diffrn_reflns_av_R_equivalents 0.0391
_diffrn_reflns_av_sigmaI/netI 0.0501
_diffrn_reflns_limit_h_max 23
_diffrn_reflns_limit_h_min -23
_diffrn_reflns_limit_k_max 27
_diffrn_reflns_limit_k_min -27
_diffrn_reflns_limit_l_max 36
_diffrn_reflns_limit_l_min -36
_diffrn_reflns_number 175444
_diffrn_reflns_theta_full 25.00
_diffrn_reflns_theta_max 41.29
_diffrn_reflns_theta_min 1.04
_exptl_absorpt_coefficient_mu 1.566
_exptl_absorpt_correction_T_max 0.7481
_exptl_absorpt_correction_T_min 0.6027
_exptl_absorpt_correction_type multi-scan
_exptl_absorpt_process_details SADABS
_exptl_crystal_colour red
_exptl_crystal_density_diffrn 1.622
_exptl_crystal_density_method 'not measured'
_exptl_crystal_description plate
_exptl_crystal_F_000 1892
_refine_diff_density_max 5.283
_refine_diff_density_min -2.292
_refine_diff_density_rms 0.187
_refine_ls_extinction_method none
_refine_ls_goodness_of_fit_ref 1.534
_refine_ls_hydrogen_treatment constr
_refine_ls_matrix_type full
_refine_ls_number_parameters 1038
_refine_ls_number_reflns 48257
_refine_ls_number_restraints 0
_refine_ls_restrained_S_all 1.534
_refine_ls_R_factor_all 0.0718
_refine_ls_R_factor_gt 0.0468
_refine_ls_shift/su_max 0.002
_refine_ls_shift/su_mean 0.000
_refine_ls_structure_factor_coef Fsqd
_refine_ls_weighting_details 'calc w=1/[\s^2^(Fo^2^)+(0.0400P)^2^+0.0000P] where P=(Fo^2^+2Fc^2^)/3'
_refine_ls_weighting_scheme calc
_refine_ls_wR_factor_gt 0.1139
_refine_ls_wR_factor_ref 0.1237
_reflns_number_gt 36841
_reflns_number_total 48257
_reflns_threshold_expression >2sigma(I)
_cod_data_source_file ic6b00630_si_001.cif
_cod_data_source_block s13007
_cod_depositor_comments
;
The following automatic conversions were performed:

data item '_symmetry_cell_setting' value 'Triclinic' was changed to
'triclinic' in accordance with the
/home/saulius/struct/COD-crude-data/automatic-downloads/DataCite-retrospective/ACS/depositions/lib/dictionaries/cif_core.dic
dictionary named 'cif_core.dic' version 2.4.2 last updated on
2011-04-26.

Automatic conversion script
Id: cif_fix_values 6909 2019-04-08 15:41:33Z antanas 
;
_cod_original_sg_symbol_H-M P-1
_cod_database_code 4347802

loop_
_symmetry_equiv_pos_as_xyz
'x, y, z'
'-x, -y, -z'

loop_
_atom_site_label
_atom_site_type_symbol
_atom_site_fract_x
_atom_site_fract_y
_atom_site_fract_z
_atom_site_U_iso_or_equiv
_atom_site_adp_type
_atom_site_occupancy
_atom_site_symmetry_multiplicity
_atom_site_calc_flag
_atom_site_refinement_flags
Dy1 Dy 0.003819(6) 0.059342(5) 0.671737(4) 0.00947(2) Uani 1 1 d .
Mn2 Mn 0.05900(2) 0.262023(17) 0.691772(13) 0.00746(4) Uani 1 1 d .
Mn1 Mn 0.23391(2) 0.152596(17) 0.649586(13) 0.00763(4) Uani 1 1 d .
Mn3 Mn 0.13327(2) 0.127991(17) 0.785086(13) 0.00743(4) Uani 1 1 d .
O3 O 0.17313(10) 0.06173(8) 0.71201(6) 0.0091(2) Uani 1 1 d .
O2 O 0.00973(10) 0.16592(9) 0.75068(6) 0.0097(2) Uani 1 1 d .
O1 O 0.10554(10) 0.18542(9) 0.62364(6) 0.0092(2) Uani 1 1 d .
O4 O 0.18859(10) 0.22501(8) 0.72274(6) 0.0087(2) Uani 1 1 d .
O6 O 0.11953(11) 0.00113(10) 0.58565(8) 0.0157(3) Uani 1 1 d .
O7 O -0.07575(10) 0.28661(9) 0.66133(7) 0.0124(2) Uani 1 1 d .
O9 O 0.06945(11) 0.02583(9) 0.84087(7) 0.0120(2) Uani 1 1 d .
O8 O -0.10316(11) 0.16121(10) 0.61369(8) 0.0157(3) Uani 1 1 d .
O5 O 0.26762(11) 0.07446(9) 0.57628(7) 0.0125(2) Uani 1 1 d .
O10 O 0.01081(12) -0.05097(10) 0.76255(7) 0.0156(3) Uani 1 1 d .
O12 O 0.03680(10) 0.34887(8) 0.75350(7) 0.0103(2) Uani 1 1 d .
O13 O 0.25625(10) 0.11396(9) 0.82440(6) 0.0097(2) Uani 1 1 d .
N1 N 0.38195(12) 0.11598(10) 0.67034(8) 0.0103(2) Uani 1 1 d .
N2 N 0.09855(12) 0.37335(10) 0.62679(8) 0.0100(2) Uani 1 1 d .
O11 O 0.30737(10) 0.24648(9) 0.59949(7) 0.0102(2) Uani 1 1 d .
N3 N 0.08985(11) 0.19494(10) 0.87044(7) 0.0096(2) Uani 1 1 d .
O15 O -0.08489(13) -0.04883(11) 0.62944(9) 0.0221(3) Uani 1 1 d .
C64 C -0.22068(16) 0.03028(15) 0.78560(11) 0.0181(4) Uani 1 1 d .
H64 H -0.2199 -0.0330 0.7949 0.022 Uiso 1 1 calc R
C3 C -0.12521(14) 0.24020(12) 0.62602(9) 0.0116(3) Uani 1 1 d .
C4 C -0.21859(16) 0.28791(14) 0.59992(11) 0.0185(4) Uani 1 1 d .
H4A H -0.2265 0.2683 0.5553 0.028 Uiso 1 1 calc R
H4B H -0.2088 0.3527 0.5954 0.028 Uiso 1 1 calc R
H4C H -0.2811 0.2737 0.6320 0.028 Uiso 1 1 calc R
C5 C 0.02853(14) -0.04223(12) 0.82204(9) 0.0114(3) Uani 1 1 d .
C1 C 0.20874(15) 0.01845(13) 0.55696(9) 0.0127(3) Uani 1 1 d .
C6 C 0.00014(18) -0.11602(14) 0.87741(10) 0.0189(4) Uani 1 1 d .
H6A H -0.0489 -0.1555 0.8625 0.028 Uiso 1 1 calc R
H6B H -0.0321 -0.0899 0.9188 0.028 Uiso 1 1 calc R
H6C H 0.0630 -0.1507 0.8870 0.028 Uiso 1 1 calc R
C2 C 0.25220(17) -0.02806(16) 0.49517(11) 0.0219(4) Uani 1 1 d .
H2A H 0.1952 -0.0515 0.4751 0.033 Uiso 1 1 calc R
H2B H 0.2990 -0.0776 0.5084 0.033 Uiso 1 1 calc R
H2C H 0.2908 0.0146 0.4617 0.033 Uiso 1 1 calc R
C7 C 0.37875(14) 0.35930(12) 0.69438(9) 0.0108(3) Uani 1 1 d .
C20 C 0.06133(14) 0.50248(12) 0.77200(9) 0.0114(3) Uani 1 1 d .
C9 C 0.23662(14) 0.41377(12) 0.77436(9) 0.0117(3) Uani 1 1 d .
C25 C 0.39416(14) 0.23829(12) 0.87003(9) 0.0113(3) Uani 1 1 d .
C10 C 0.26589(14) 0.34972(12) 0.82460(9) 0.0115(3) Uani 1 1 d .
H10 H 0.2268 0.3459 0.8687 0.014 Uiso 1 1 calc R
C14 C 0.47299(14) 0.31813(12) 0.57695(9) 0.0113(3) Uani 1 1 d .
C19 C 0.15914(15) 0.48643(12) 0.79456(9) 0.0125(3) Uani 1 1 d .
C8 C 0.29388(14) 0.41770(12) 0.70904(9) 0.0122(3) Uani 1 1 d .
H8 H 0.2746 0.4607 0.6744 0.015 Uiso 1 1 calc R
C11 C 0.35139(14) 0.29118(12) 0.81147(9) 0.0109(3) Uani 1 1 d .
C26 C 0.34929(14) 0.16374(12) 0.91040(9) 0.0110(3) Uani 1 1 d .
C30 C 0.48374(15) 0.27250(14) 0.88907(10) 0.0157(3) Uani 1 1 d .
H30 H 0.5169 0.3207 0.8611 0.019 Uiso 1 1 calc R
C21 C 0.00198(16) 0.57846(13) 0.79106(10) 0.0156(3) Uani 1 1 d .
H21 H -0.0632 0.5905 0.7750 0.019 Uiso 1 1 calc R
C12 C 0.40735(14) 0.29668(12) 0.74632(9) 0.0115(3) Uani 1 1 d .
H12 H 0.4658 0.2575 0.7369 0.014 Uiso 1 1 calc R
C18 C 0.50179(15) 0.45826(13) 0.62127(10) 0.0147(3) Uani 1 1 d .
H18 H 0.4848 0.4995 0.6548 0.018 Uiso 1 1 calc R
C17 C 0.57685(15) 0.48052(14) 0.56634(11) 0.0167(3) Uani 1 1 d .
H17 H 0.6099 0.5364 0.5622 0.020 Uiso 1 1 calc R
C13 C 0.45018(14) 0.37706(12) 0.62899(9) 0.0116(3) Uani 1 1 d .
C16 C 0.60310(15) 0.42032(15) 0.51762(10) 0.0170(3) Uani 1 1 d .
H16 H 0.6567 0.4335 0.4810 0.020 Uiso 1 1 calc R
C27 C 0.39222(15) 0.13038(14) 0.96889(9) 0.0151(3) Uani 1 1 d .
H27 H 0.3615 0.0806 0.9963 0.018 Uiso 1 1 calc R
C29 C 0.52595(15) 0.23882(15) 0.94716(10) 0.0169(3) Uani 1 1 d .
H29 H 0.5864 0.2639 0.9587 0.020 Uiso 1 1 calc R
C28 C 0.47861(16) 0.16803(15) 0.98807(10) 0.0177(4) Uani 1 1 d .
H28 H 0.5050 0.1454 1.0288 0.021 Uiso 1 1 calc R
C24 C 0.19077(17) 0.54482(14) 0.83857(11) 0.0179(4) Uani 1 1 d .
H24 H 0.2554 0.5333 0.8555 0.021 Uiso 1 1 calc R
C15 C 0.55061(15) 0.34057(14) 0.52266(10) 0.0154(3) Uani 1 1 d .
H15 H 0.5678 0.3003 0.4884 0.018 Uiso 1 1 calc R
C23 C 0.12988(19) 0.61908(15) 0.85802(12) 0.0227(4) Uani 1 1 d .
H23 H 0.1525 0.6572 0.8882 0.027 Uiso 1 1 calc R
C22 C 0.03662(19) 0.63666(15) 0.83310(12) 0.0218(4) Uani 1 1 d .
H22 H -0.0041 0.6885 0.8446 0.026 Uiso 1 1 calc R
C32 C 0.01797(14) 0.43717(12) 0.72766(9) 0.0106(3) Uani 1 1 d .
C31 C 0.41397(13) 0.23066(12) 0.57783(9) 0.0107(3) Uani 1 1 d .
C33 C 0.25008(13) 0.12202(12) 0.89473(9) 0.0102(3) Uani 1 1 d .
C44 C 0.15728(13) 0.18280(12) 0.91655(9) 0.0097(3) Uani 1 1 d .
C34 C 0.45590(13) 0.15819(12) 0.62681(9) 0.0108(3) Uani 1 1 d .
C45 C 0.14138(15) 0.22413(13) 0.97680(9) 0.0129(3) Uani 1 1 d .
H45 H 0.1892 0.2143 1.0091 0.015 Uiso 1 1 calc R
C48 C 0.00375(14) 0.24688(12) 0.88273(9) 0.0115(3) Uani 1 1 d .
H48 H -0.0446 0.2531 0.8507 0.014 Uiso 1 1 calc R
C43 C 0.13805(15) 0.37468(13) 0.56058(9) 0.0136(3) Uani 1 1 d .
H43 H 0.1575 0.3197 0.5416 0.016 Uiso 1 1 calc R
C39 C 0.07031(14) 0.45065(12) 0.65426(9) 0.0107(3) Uani 1 1 d .
C35 C 0.56057(15) 0.13670(13) 0.62831(10) 0.0148(3) Uani 1 1 d .
H35 H 0.6121 0.1665 0.5966 0.018 Uiso 1 1 calc R
C47 C -0.01603(15) 0.29177(13) 0.94135(10) 0.0140(3) Uani 1 1 d .
H47 H -0.0761 0.3297 0.9489 0.017 Uiso 1 1 calc R
C46 C 0.05452(16) 0.27989(13) 0.98889(9) 0.0150(3) Uani 1 1 d .
H46 H 0.0429 0.3100 1.0293 0.018 Uiso 1 1 calc R
C38 C 0.40858(15) 0.05121(13) 0.71735(9) 0.0129(3) Uani 1 1 d .
H38 H 0.3554 0.0210 0.7474 0.016 Uiso 1 1 calc R
C40 C 0.08709(15) 0.53264(13) 0.61728(10) 0.0150(3) Uani 1 1 d .
H40 H 0.0715 0.5867 0.6383 0.018 Uiso 1 1 calc R
C37 C 0.51128(16) 0.02793(14) 0.72274(10) 0.0159(3) Uani 1 1 d .
H37 H 0.5290 -0.0164 0.7570 0.019 Uiso 1 1 calc R
C36 C 0.58872(15) 0.07099(15) 0.67679(10) 0.0170(3) Uani 1 1 d .
H36 H 0.6599 0.0553 0.6788 0.020 Uiso 1 1 calc R
C42 C 0.15094(17) 0.45386(14) 0.51964(11) 0.0186(4) Uani 1 1 d .
H42 H 0.1755 0.4535 0.4724 0.022 Uiso 1 1 calc R
C41 C 0.12722(17) 0.53468(14) 0.54875(11) 0.0185(4) Uani 1 1 d .
H41 H 0.1384 0.5902 0.5221 0.022 Uiso 1 1 calc R
C59 C 0.23569(14) 0.02757(12) 0.93222(9) 0.0111(3) Uani 1 1 d .
C49 C 0.42560(14) 0.19947(13) 0.50503(9) 0.0127(3) Uani 1 1 d .
C54 C -0.10147(14) 0.45302(13) 0.73068(10) 0.0133(3) Uani 1 1 d .
C55 C -0.13921(14) 0.50418(14) 0.68099(10) 0.0137(3) Uani 1 1 d .
H55 H -0.0947 0.5306 0.6431 0.016 Uiso 1 1 calc R
C60 C 0.29519(15) -0.04400(14) 0.90598(10) 0.0156(3) Uani 1 1 d .
H60 H 0.3442 -0.0344 0.8662 0.019 Uiso 1 1 calc R
C50 C 0.49165(15) 0.13258(13) 0.48918(9) 0.0141(3) Uani 1 1 d .
H50 H 0.5313 0.1028 0.5219 0.017 Uiso 1 1 calc R
C61 C 0.28189(16) -0.12914(14) 0.93870(11) 0.0183(4) Uani 1 1 d .
H61 H 0.3215 -0.1789 0.9218 0.022 Uiso 1 1 calc R
C53 C 0.37761(19) 0.22080(17) 0.39229(11) 0.0231(4) Uani 1 1 d .
H53 H 0.3388 0.2511 0.3594 0.028 Uiso 1 1 calc R
C63 C 0.15300(18) -0.06553(15) 1.01920(12) 0.0213(4) Uani 1 1 d .
H63 H 0.1029 -0.0734 1.0586 0.026 Uiso 1 1 calc R
C52 C 0.4460(2) 0.15076(17) 0.37501(11) 0.0249(5) Uani 1 1 d .
H52 H 0.4554 0.1322 0.3302 0.030 Uiso 1 1 calc R
C62 C 0.20880(17) -0.14043(15) 0.99720(12) 0.0208(4) Uani 1 1 d .
H62 H 0.1978 -0.1978 1.0211 0.025 Uiso 1 1 calc R
C51 C 0.5007(2) 0.10823(17) 0.42518(12) 0.0248(4) Uani 1 1 d .
H51 H 0.5468 0.0595 0.4136 0.030 Uiso 1 1 calc R
C56 C -0.24259(18) 0.51709(19) 0.68633(13) 0.0275(5) Uani 1 1 d .
H56 H -0.2704 0.5536 0.6510 0.033 Uiso 1 1 calc R
C58 C -0.27127(17) 0.42847(18) 0.79196(14) 0.0262(5) Uani 1 1 d .
H58 H -0.3161 0.4030 0.8301 0.031 Uiso 1 1 calc R
C57 C -0.31125(18) 0.4804(2) 0.74019(14) 0.0296(5) Uani 1 1 d .
H57 H -0.3841 0.4907 0.7414 0.036 Uiso 1 1 calc R
N6 N 0.16547(14) 0.01770(12) 0.98808(9) 0.0159(3) Uani 1 1 d .
N4 N 0.36646(17) 0.24621(15) 0.45818(10) 0.0257(4) Uani 1 1 d .
N5 N -0.16390(17) 0.41381(15) 0.78761(12) 0.0281(4) Uani 1 1 d .
O14 O -0.16146(12) 0.06353(12) 0.73686(9) 0.0232(3) Uani 1 1 d .
N7 N -0.28534(14) 0.07923(13) 0.82544(9) 0.0195(3) Uani 1 1 d .
C66 C -0.3622(2) 0.03835(19) 0.87820(12) 0.0288(5) Uani 1 1 d .
H66A H -0.3581 -0.0269 0.8770 0.043 Uiso 1 1 calc R
H66B H -0.4319 0.0608 0.8702 0.043 Uiso 1 1 calc R
H66C H -0.3484 0.0536 0.9229 0.043 Uiso 1 1 calc R
C65 C -0.2833(2) 0.17666(18) 0.81462(14) 0.0328(6) Uani 1 1 d .
H65A H -0.2223 0.1944 0.7823 0.049 Uiso 1 1 calc R
H65B H -0.2798 0.2014 0.8581 0.049 Uiso 1 1 calc R
H65C H -0.3466 0.1997 0.7963 0.049 Uiso 1 1 calc R
C67 C -0.10470(19) -0.12940(17) 0.64392(12) 0.0250(5) Uani 1 1 d .
H67 H -0.1358 -0.1482 0.6888 0.030 Uiso 1 1 calc R
N8 N -0.08413(16) -0.18971(12) 0.59940(9) 0.0206(3) Uani 1 1 d .
C68 C -0.0359(3) -0.1667(2) 0.53071(13) 0.0386(7) Uani 1 1 d .
H68A H -0.0827 -0.1803 0.4986 0.058 Uiso 1 1 calc R
H68B H 0.0294 -0.2014 0.5223 0.058 Uiso 1 1 calc R
H68C H -0.0216 -0.1026 0.5245 0.058 Uiso 1 1 calc R
C69 C -0.1108(3) -0.28356(18) 0.61788(17) 0.0373(6) Uani 1 1 d .
H69A H -0.1340 -0.2926 0.6670 0.056 Uiso 1 1 calc R
H69B H -0.0496 -0.3223 0.6062 0.056 Uiso 1 1 calc R
H69C H -0.1668 -0.2986 0.5928 0.056 Uiso 1 1 calc R
N9 N 0.25947(19) 0.76343(15) 0.67387(12) 0.0310(5) Uani 1 1 d .
F1 F 0.54341(19) 0.68635(16) 0.76890(11) 0.0565(6) Uani 1 1 d .
N10 N 0.2928(2) 0.49370(15) 0.01509(13) 0.0339(5) Uani 1 1 d .
C76 C 0.3171(2) 0.58058(19) 0.00932(16) 0.0328(6) Uani 1 1 d .
H76 H 0.3822 0.5966 -0.0158 0.039 Uiso 1 1 calc R
O16 O 0.1881(3) 0.72886(16) 0.58161(14) 0.0586(8) Uani 1 1 d .
C77 C 0.1980(3) 0.7777(2) 0.62558(18) 0.0413(7) Uani 1 1 d .
H77 H 0.1575 0.8320 0.6253 0.050 Uiso 1 1 calc R
C79 C 0.3253(3) 0.6830(2) 0.67643(16) 0.0371(6) Uani 1 1 d .
H79A H 0.3017 0.6441 0.7175 0.056 Uiso 1 1 calc R
H79B H 0.3973 0.6994 0.6774 0.056 Uiso 1 1 calc R
H79C H 0.3215 0.6512 0.6360 0.056 Uiso 1 1 calc R
C90 C 0.2635(3) 0.8247(2) 0.72634(19) 0.0463(8) Uani 1 1 d .
H90A H 0.2188 0.8777 0.7176 0.069 Uiso 1 1 calc R
H90B H 0.3353 0.8431 0.7254 0.069 Uiso 1 1 calc R
H90C H 0.2393 0.7944 0.7712 0.069 Uiso 1 1 calc R
O17 O 0.26190(16) 0.64077(14) 0.03390(14) 0.0443(6) Uani 1 1 d .
C91 C 0.3606(3) 0.4284(2) -0.01805(18) 0.0486(9) Uani 1 1 d .
H91A H 0.4240 0.4572 -0.0407 0.073 Uiso 1 1 calc R
H91B H 0.3253 0.4028 -0.0519 0.073 Uiso 1 1 calc R
H91C H 0.3788 0.3807 0.0159 0.073 Uiso 1 1 calc R
C92 C 0.1927(3) 0.4651(2) 0.0494(2) 0.0504(9) Uani 1 1 d .
H92A H 0.1648 0.5083 0.0817 0.076 Uiso 1 1 calc R
H92B H 0.2007 0.4060 0.0741 0.076 Uiso 1 1 calc R
H92C H 0.1448 0.4616 0.0157 0.076 Uiso 1 1 calc R
S1 S 0.69207(6) 0.76268(5) 0.81645(4) 0.03364(14) Uani 1 1 d .
F2 F 0.5829(3) 0.6192(2) 0.86179(15) 0.1043(13) Uani 1 1 d .
F3 F 0.4961(2) 0.7457(4) 0.8606(2) 0.190(3) Uani 1 1 d .
C93 C 0.5682(3) 0.7074(4) 0.82735(17) 0.0636(13) Uani 1 1 d .
O18 O 0.7641(2) 0.7027(2) 0.7830(2) 0.0943(14) Uani 1 1 d .
O19 O 0.6657(3) 0.84276(19) 0.7757(2) 0.0993(15) Uani 1 1 d .
O20 O 0.7120(2) 0.7731(2) 0.88402(12) 0.0627(8) Uani 1 1 d .

loop_
_atom_site_aniso_label
_atom_site_aniso_U_11
_atom_site_aniso_U_22
_atom_site_aniso_U_33
_atom_site_aniso_U_23
_atom_site_aniso_U_13
_atom_site_aniso_U_12
Dy1 0.01015(3) 0.00949(3) 0.00923(3) -0.00249(2) -0.00141(2) -0.00144(2)
Mn2 0.00751(9) 0.00761(10) 0.00737(9) -0.00175(8) -0.00070(8) 0.00006(8)
Mn1 0.00758(9) 0.00836(10) 0.00678(9) -0.00151(8) 0.00016(8) 0.00015(8)
Mn3 0.00798(10) 0.00794(10) 0.00636(9) -0.00126(8) -0.00041(8) -0.00073(8)
O3 0.0104(5) 0.0082(5) 0.0089(5) -0.0020(4) -0.0003(4) -0.0001(4)
O2 0.0076(5) 0.0111(5) 0.0102(5) -0.0016(4) -0.0002(4) -0.0007(4)
O1 0.0093(5) 0.0098(5) 0.0090(5) -0.0031(4) -0.0020(4) 0.0015(4)
O4 0.0088(5) 0.0091(5) 0.0082(5) -0.0015(4) -0.0004(4) -0.0006(4)
O6 0.0143(6) 0.0162(6) 0.0172(6) -0.0079(5) 0.0000(5) -0.0011(5)
O7 0.0092(5) 0.0141(6) 0.0146(6) -0.0032(5) -0.0029(4) 0.0012(4)
O9 0.0140(5) 0.0102(5) 0.0120(5) -0.0022(4) -0.0006(4) -0.0021(4)
O8 0.0165(6) 0.0127(6) 0.0193(6) -0.0024(5) -0.0068(5) 0.0000(5)
O5 0.0143(6) 0.0135(6) 0.0096(5) -0.0036(4) 0.0007(4) 0.0005(5)
O10 0.0200(6) 0.0151(6) 0.0124(6) -0.0002(5) -0.0035(5) -0.0051(5)
O12 0.0130(5) 0.0074(5) 0.0105(5) -0.0022(4) -0.0009(4) 0.0011(4)
O13 0.0100(5) 0.0131(6) 0.0060(5) -0.0020(4) -0.0005(4) 0.0007(4)
N1 0.0098(6) 0.0111(6) 0.0096(6) -0.0018(5) 0.0002(5) 0.0002(5)
N2 0.0098(6) 0.0110(6) 0.0090(6) -0.0011(5) -0.0005(5) 0.0006(5)
O11 0.0076(5) 0.0116(5) 0.0104(5) -0.0003(4) 0.0019(4) 0.0008(4)
N3 0.0100(6) 0.0104(6) 0.0087(5) -0.0014(5) -0.0012(5) -0.0021(5)
O15 0.0251(8) 0.0199(7) 0.0242(8) -0.0079(6) -0.0067(6) -0.0091(6)
C64 0.0142(8) 0.0204(9) 0.0201(9) -0.0045(7) -0.0020(7) 0.0004(7)
C3 0.0100(6) 0.0136(7) 0.0110(7) 0.0010(6) -0.0014(5) -0.0022(6)
C4 0.0169(8) 0.0177(9) 0.0224(9) 0.0011(7) -0.0105(7) 0.0009(7)
C5 0.0128(7) 0.0094(7) 0.0115(7) -0.0002(5) -0.0003(6) -0.0014(6)
C1 0.0141(7) 0.0134(7) 0.0109(7) -0.0040(6) -0.0018(6) 0.0011(6)
C6 0.0284(10) 0.0146(8) 0.0127(8) 0.0024(6) 0.0001(7) -0.0065(8)
C2 0.0187(9) 0.0286(11) 0.0201(9) -0.0169(8) 0.0003(7) 0.0022(8)
C7 0.0113(7) 0.0099(7) 0.0114(7) -0.0013(5) -0.0018(6) -0.0011(5)
C20 0.0142(7) 0.0079(7) 0.0117(7) -0.0028(5) 0.0006(6) -0.0006(5)
C9 0.0112(7) 0.0112(7) 0.0134(7) -0.0033(6) -0.0019(6) -0.0017(6)
C25 0.0111(7) 0.0127(7) 0.0102(7) -0.0014(5) -0.0020(5) -0.0006(6)
C10 0.0123(7) 0.0110(7) 0.0111(7) -0.0008(5) -0.0015(6) -0.0014(6)
C14 0.0101(6) 0.0127(7) 0.0106(7) 0.0012(5) -0.0005(5) -0.0019(6)
C19 0.0158(7) 0.0096(7) 0.0121(7) -0.0023(6) -0.0008(6) -0.0003(6)
C8 0.0134(7) 0.0112(7) 0.0122(7) -0.0008(6) -0.0025(6) -0.0010(6)
C11 0.0116(7) 0.0108(7) 0.0104(6) -0.0003(5) -0.0021(5) -0.0021(5)
C26 0.0104(6) 0.0132(7) 0.0092(6) -0.0015(5) -0.0009(5) 0.0003(6)
C30 0.0147(8) 0.0173(8) 0.0156(8) -0.0007(6) -0.0036(6) -0.0036(6)
C21 0.0185(8) 0.0109(7) 0.0178(8) -0.0047(6) -0.0017(7) 0.0028(6)
C12 0.0116(7) 0.0121(7) 0.0112(7) -0.0016(6) -0.0018(6) -0.0007(6)
C18 0.0156(8) 0.0129(8) 0.0160(8) 0.0006(6) -0.0042(6) -0.0026(6)
C17 0.0144(8) 0.0174(8) 0.0186(8) 0.0045(7) -0.0054(7) -0.0066(7)
C13 0.0097(6) 0.0124(7) 0.0122(7) 0.0013(6) -0.0015(6) -0.0006(5)
C16 0.0120(7) 0.0225(9) 0.0150(8) 0.0056(7) -0.0006(6) -0.0056(7)
C27 0.0142(7) 0.0210(9) 0.0104(7) 0.0010(6) -0.0037(6) -0.0027(7)
C29 0.0135(7) 0.0222(9) 0.0159(8) -0.0030(7) -0.0042(6) -0.0017(7)
C28 0.0155(8) 0.0245(10) 0.0148(8) -0.0024(7) -0.0072(7) -0.0003(7)
C24 0.0201(9) 0.0160(8) 0.0191(9) -0.0076(7) -0.0038(7) -0.0015(7)
C15 0.0120(7) 0.0192(9) 0.0142(8) -0.0001(6) 0.0003(6) -0.0020(6)
C23 0.0276(11) 0.0179(9) 0.0249(10) -0.0135(8) -0.0042(9) 0.0011(8)
C22 0.0271(10) 0.0149(9) 0.0242(10) -0.0100(8) -0.0011(8) 0.0026(8)
C32 0.0117(7) 0.0083(6) 0.0116(7) -0.0015(5) -0.0004(6) 0.0013(5)
C31 0.0088(6) 0.0124(7) 0.0100(6) -0.0009(5) 0.0016(5) 0.0001(5)
C33 0.0100(6) 0.0120(7) 0.0087(6) -0.0005(5) -0.0016(5) -0.0013(5)
C44 0.0108(6) 0.0099(7) 0.0080(6) -0.0007(5) 0.0001(5) -0.0016(5)
C34 0.0095(6) 0.0117(7) 0.0108(7) -0.0018(5) 0.0004(5) 0.0001(5)
C45 0.0151(7) 0.0152(8) 0.0086(6) -0.0021(6) -0.0010(6) -0.0030(6)
C48 0.0100(6) 0.0128(7) 0.0113(7) -0.0015(6) 0.0007(5) -0.0008(6)
C43 0.0155(7) 0.0134(8) 0.0109(7) -0.0008(6) 0.0008(6) 0.0020(6)
C39 0.0108(6) 0.0091(7) 0.0126(7) -0.0024(5) -0.0021(6) 0.0007(5)
C35 0.0110(7) 0.0167(8) 0.0163(8) -0.0019(6) -0.0008(6) 0.0005(6)
C47 0.0133(7) 0.0143(8) 0.0137(7) -0.0036(6) 0.0026(6) 0.0000(6)
C46 0.0187(8) 0.0160(8) 0.0100(7) -0.0046(6) 0.0027(6) -0.0037(7)
C38 0.0151(7) 0.0129(7) 0.0103(7) -0.0009(6) -0.0012(6) 0.0026(6)
C40 0.0159(8) 0.0106(7) 0.0175(8) -0.0005(6) 0.0008(6) 0.0004(6)
C37 0.0175(8) 0.0177(8) 0.0128(7) -0.0024(6) -0.0046(6) 0.0056(7)
C36 0.0129(7) 0.0220(9) 0.0166(8) -0.0035(7) -0.0038(6) 0.0045(7)
C42 0.0226(9) 0.0171(9) 0.0138(8) 0.0014(7) 0.0033(7) 0.0009(7)
C41 0.0199(9) 0.0143(8) 0.0188(9) 0.0043(7) 0.0025(7) -0.0005(7)
C59 0.0108(7) 0.0132(7) 0.0094(6) 0.0010(5) -0.0031(5) -0.0002(6)
C49 0.0119(7) 0.0145(8) 0.0108(7) -0.0013(6) 0.0018(6) -0.0013(6)
C54 0.0122(7) 0.0115(7) 0.0165(8) -0.0049(6) -0.0010(6) 0.0019(6)
C55 0.0105(7) 0.0180(8) 0.0123(7) -0.0007(6) -0.0022(6) 0.0057(6)
C60 0.0153(8) 0.0159(8) 0.0148(8) 0.0005(6) -0.0010(6) 0.0019(6)
C50 0.0149(7) 0.0150(8) 0.0110(7) -0.0030(6) 0.0028(6) 0.0046(6)
C61 0.0184(8) 0.0133(8) 0.0236(9) 0.0004(7) -0.0068(7) 0.0028(7)
C53 0.0301(11) 0.0275(11) 0.0115(8) -0.0017(7) -0.0029(8) 0.0026(9)
C63 0.0205(9) 0.0197(10) 0.0211(9) 0.0060(8) 0.0023(8) -0.0030(8)
C52 0.0346(12) 0.0266(11) 0.0125(8) -0.0073(8) 0.0039(8) 0.0003(9)
C62 0.0189(9) 0.0156(9) 0.0270(10) 0.0069(8) -0.0053(8) -0.0027(7)
C51 0.0302(11) 0.0231(11) 0.0191(9) -0.0074(8) 0.0051(8) 0.0080(9)
C56 0.0190(10) 0.0396(14) 0.0251(11) -0.0042(10) -0.0089(9) 0.0094(9)
C58 0.0143(9) 0.0312(12) 0.0314(12) -0.0044(10) 0.0044(8) -0.0007(8)
C57 0.0136(9) 0.0431(15) 0.0341(13) -0.0129(11) -0.0054(9) 0.0045(9)
N6 0.0163(7) 0.0143(7) 0.0156(7) 0.0030(6) 0.0002(6) -0.0001(6)
N4 0.0300(10) 0.0297(10) 0.0167(8) -0.0031(7) -0.0008(7) 0.0028(8)
N5 0.0225(9) 0.0272(10) 0.0320(11) -0.0006(9) 0.0039(8) 0.0007(8)
O14 0.0120(6) 0.0335(9) 0.0238(8) -0.0064(7) 0.0024(6) -0.0048(6)
N7 0.0180(8) 0.0230(9) 0.0159(7) -0.0007(6) 0.0024(6) 0.0012(7)
C66 0.0291(12) 0.0372(14) 0.0177(10) -0.0013(9) 0.0062(9) -0.0045(10)
C65 0.0441(15) 0.0228(12) 0.0281(12) -0.0011(10) 0.0047(11) 0.0060(11)
C67 0.0238(10) 0.0314(12) 0.0204(10) -0.0074(9) -0.0004(8) -0.0066(9)
N8 0.0319(10) 0.0156(8) 0.0148(7) -0.0034(6) -0.0036(7) -0.0004(7)
C68 0.0532(18) 0.0457(17) 0.0183(11) -0.0084(11) -0.0052(12) -0.0024(14)
C69 0.0480(17) 0.0216(12) 0.0447(17) -0.0009(11) -0.0162(14) -0.0001(11)
N9 0.0352(12) 0.0223(10) 0.0342(12) -0.0038(9) 0.0015(10) -0.0009(9)
F1 0.0712(15) 0.0633(14) 0.0404(11) -0.0057(10) -0.0242(11) -0.0078(12)
N10 0.0388(13) 0.0237(10) 0.0437(13) -0.0133(10) -0.0171(11) 0.0074(9)
C76 0.0217(11) 0.0296(13) 0.0475(16) -0.0072(12) -0.0046(11) 0.0017(10)
O16 0.098(2) 0.0313(12) 0.0528(15) -0.0003(11) -0.0347(15) -0.0037(13)
C77 0.059(2) 0.0223(13) 0.0449(17) -0.0002(12) -0.0148(15) -0.0023(13)
C79 0.0444(16) 0.0297(14) 0.0354(15) -0.0011(11) -0.0014(13) 0.0023(12)
C90 0.0452(18) 0.0397(17) 0.056(2) -0.0245(16) 0.0018(16) -0.0028(14)
O17 0.0273(10) 0.0214(9) 0.0843(18) -0.0108(10) -0.0047(11) 0.0019(8)
C91 0.062(2) 0.0481(19) 0.0428(17) -0.0266(15) -0.0248(16) 0.0274(17)
C92 0.0464(19) 0.0287(15) 0.075(3) -0.0122(16) 0.0032(18) -0.0125(14)
S1 0.0423(4) 0.0325(3) 0.0272(3) -0.0067(3) -0.0065(3) 0.0018(3)
F2 0.124(3) 0.127(3) 0.0630(18) 0.0461(18) -0.0355(18) -0.070(2)
F3 0.0381(15) 0.369(7) 0.195(4) -0.221(5) 0.003(2) 0.011(3)
C93 0.053(2) 0.120(4) 0.0219(14) -0.0207(19) 0.0022(14) -0.034(2)
O18 0.0560(19) 0.084(2) 0.144(4) -0.070(2) 0.026(2) -0.0008(17)
O19 0.135(3) 0.0342(15) 0.147(4) 0.0171(18) -0.099(3) -0.0158(18)
O20 0.0502(15) 0.115(3) 0.0257(11) -0.0142(14) -0.0081(10) -0.0105(16)

loop_
_atom_type_symbol
_atom_type_description
_atom_type_scat_dispersion_real
_atom_type_scat_dispersion_imag
_atom_type_scat_source
C C 0.0033 0.0016 'International Tables Vol C Tables 4.2.6.8 and 6.1.1.4'
H H 0.0000 0.0000 'International Tables Vol C Tables 4.2.6.8 and 6.1.1.4'
N N 0.0061 0.0033 'International Tables Vol C Tables 4.2.6.8 and 6.1.1.4'
O O 0.0106 0.0060 'International Tables Vol C Tables 4.2.6.8 and 6.1.1.4'
Mn Mn 0.3368 0.7283 'International Tables Vol C Tables 4.2.6.8 and 6.1.1.4'
Dy Dy -0.1892 4.4098 'International Tables Vol C Tables 4.2.6.8 and 6.1.1.4'
F F 0.0171 0.0103 'International Tables Vol C Tables 4.2.6.8 and 6.1.1.4'
S S 0.1246 0.1234 'International Tables Vol C Tables 4.2.6.8 and 6.1.1.4'

loop_
_geom_angle_atom_site_label_1
_geom_angle_atom_site_label_2
_geom_angle_atom_site_label_3
_geom_angle
O15 Dy1 O6 73.90(5)
O15 Dy1 O10 82.59(6)
O6 Dy1 O10 102.20(5)
O15 Dy1 O8 84.64(6)
O6 Dy1 O8 104.44(5)
O10 Dy1 O8 145.83(5)
O15 Dy1 O14 76.57(6)
O6 Dy1 O14 150.46(5)
O10 Dy1 O14 74.33(6)
O8 Dy1 O14 71.92(6)
O15 Dy1 O2 149.86(5)
O6 Dy1 O2 136.16(5)
O10 Dy1 O2 87.27(5)
O8 Dy1 O2 88.13(5)
O14 Dy1 O2 73.37(5)
O15 Dy1 O1 135.72(5)
O6 Dy1 O1 76.42(5)
O10 Dy1 O1 135.95(5)
O8 Dy1 O1 71.82(5)
O14 Dy1 O1 126.83(5)
O2 Dy1 O1 67.90(4)
O15 Dy1 O3 133.94(5)
O6 Dy1 O3 75.71(4)
O10 Dy1 O3 71.00(5)
O8 Dy1 O3 136.57(5)
O14 Dy1 O3 127.72(5)
O2 Dy1 O3 67.14(4)
O1 Dy1 O3 66.00(4)
O15 Dy1 Mn2 154.61(4)
O6 Dy1 Mn2 111.10(4)
O10 Dy1 Mn2 118.89(3)
O8 Dy1 Mn2 69.98(3)
O14 Dy1 Mn2 95.44(4)
O2 Dy1 Mn2 34.38(3)
O1 Dy1 Mn2 35.35(3)
O3 Dy1 Mn2 69.83(3)
O15 Dy1 Mn3 152.01(4)
O6 Dy1 Mn3 109.36(3)
O10 Dy1 Mn3 69.49(3)
O8 Dy1 Mn3 119.72(3)
O14 Dy1 Mn3 97.02(4)
O2 Dy1 Mn3 34.58(3)
O1 Dy1 Mn3 69.75(3)
O3 Dy1 Mn3 34.14(3)
Mn2 Dy1 Mn3 51.856(7)
O15 Dy1 Mn1 140.78(4)
O6 Dy1 Mn1 66.88(3)
O10 Dy1 Mn1 105.02(4)
O8 Dy1 Mn1 104.89(4)
O14 Dy1 Mn1 142.66(4)
O2 Dy1 Mn1 69.32(3)
O1 Dy1 Mn1 33.07(3)
O3 Dy1 Mn1 34.04(3)
Mn2 Dy1 Mn1 51.219(7)
Mn3 Dy1 Mn1 51.045(7)
O2 Mn2 O12 97.50(6)
O2 Mn2 O1 90.86(6)
O12 Mn2 O1 168.99(6)
O2 Mn2 O4 83.11(6)
O12 Mn2 O4 91.39(6)
O1 Mn2 O4 82.47(5)
O2 Mn2 O7 92.00(6)
O12 Mn2 O7 92.51(6)
O1 Mn2 O7 94.36(6)
O4 Mn2 O7 174.11(6)
O2 Mn2 N2 174.26(6)
O12 Mn2 N2 80.65(6)
O1 Mn2 N2 91.70(6)
O4 Mn2 N2 102.32(6)
O7 Mn2 N2 82.69(6)
O2 Mn2 Mn1 87.80(4)
O12 Mn2 Mn1 132.63(4)
O1 Mn2 Mn1 40.18(4)
O4 Mn2 Mn1 42.35(4)
O7 Mn2 Mn1 134.50(4)
N2 Mn2 Mn1 97.46(4)
O2 Mn2 Mn3 40.78(4)
O12 Mn2 Mn3 94.99(4)
O1 Mn2 Mn3 86.64(4)
O4 Mn2 Mn3 42.35(4)
O7 Mn2 Mn3 132.75(4)
N2 Mn2 Mn3 144.55(4)
Mn1 Mn2 Mn3 59.973(9)
O2 Mn2 Dy1 46.04(4)
O12 Mn2 Dy1 142.34(4)
O1 Mn2 Dy1 47.60(4)
O4 Mn2 Dy1 92.52(4)
O7 Mn2 Dy1 81.70(4)
N2 Mn2 Dy1 134.53(4)
Mn1 Mn2 Dy1 65.943(8)
Mn3 Mn2 Dy1 64.561(8)
O1 Mn1 O11 97.03(6)
O1 Mn1 O3 90.25(6)
O11 Mn1 O3 170.17(6)
O1 Mn1 O4 83.42(5)
O11 Mn1 O4 91.81(6)
O3 Mn1 O4 82.44(5)
O1 Mn1 O5 92.80(6)
O11 Mn1 O5 92.11(6)
O3 Mn1 O5 94.13(6)
O4 Mn1 O5 174.85(6)
O1 Mn1 N1 175.37(6)
O11 Mn1 N1 80.36(6)
O3 Mn1 N1 92.80(6)
O4 Mn1 N1 100.43(6)
O5 Mn1 N1 83.52(6)
O1 Mn1 Mn2 41.12(4)
O11 Mn1 Mn2 94.24(4)
O3 Mn1 Mn2 86.90(4)
O4 Mn1 Mn2 42.35(4)
O5 Mn1 Mn2 133.92(4)
N1 Mn1 Mn2 142.52(4)
O1 Mn1 Mn3 87.43(4)
O11 Mn1 Mn3 133.40(4)
O3 Mn1 Mn3 40.04(4)
O4 Mn1 Mn3 42.44(4)
O5 Mn1 Mn3 134.15(4)
N1 Mn1 Mn3 97.14(4)
Mn2 Mn1 Mn3 60.126(9)
O1 Mn1 Dy1 45.23(4)
O11 Mn1 Dy1 141.69(4)
O3 Mn1 Dy1 46.74(4)
O4 Mn1 Dy1 89.94(4)
O5 Mn1 Dy1 84.91(4)
N1 Mn1 Dy1 136.73(4)
Mn2 Mn1 Dy1 62.838(8)
Mn3 Mn1 Dy1 63.417(7)
O3 Mn3 O13 97.95(6)
O3 Mn3 O2 91.13(6)
O13 Mn3 O2 168.34(6)
O3 Mn3 O4 83.23(6)
O13 Mn3 O4 91.52(6)
O2 Mn3 O4 82.28(6)
O3 Mn3 O9 92.69(6)
O13 Mn3 O9 93.39(6)
O2 Mn3 O9 93.46(6)
O4 Mn3 O9 174.02(5)
O3 Mn3 N3 176.52(6)
O13 Mn3 N3 80.46(6)
O2 Mn3 N3 90.84(6)
O4 Mn3 N3 99.87(6)
O9 Mn3 N3 84.34(6)
O3 Mn3 Mn1 40.97(4)
O13 Mn3 Mn1 94.84(4)
O2 Mn3 Mn1 87.23(4)
O4 Mn3 Mn1 42.31(4)
O9 Mn3 Mn1 133.62(4)
N3 Mn3 Mn1 142.04(4)
O3 Mn3 Mn2 87.36(4)
O13 Mn3 Mn2 132.70(4)
O2 Mn3 Mn2 40.08(4)
O4 Mn3 Mn2 42.22(4)
O9 Mn3 Mn2 133.49(4)
N3 Mn3 Mn2 95.99(4)
Mn1 Mn3 Mn2 59.900(9)
O3 Mn3 Dy1 48.08(4)
O13 Mn3 Dy1 145.13(4)
O2 Mn3 Dy1 45.49(4)
O4 Mn3 Dy1 91.61(4)
O9 Mn3 Dy1 82.41(4)
N3 Mn3 Dy1 132.93(4)
Mn1 Mn3 Dy1 65.539(8)
Mn2 Mn3 Dy1 63.583(7)
Mn3 O3 Mn1 98.99(6)
Mn3 O3 Dy1 97.78(5)
Mn1 O3 Dy1 99.22(5)
Mn2 O2 Mn3 99.14(6)
Mn2 O2 Dy1 99.58(5)
Mn3 O2 Dy1 99.94(5)
Mn1 O1 Mn2 98.69(6)
Mn1 O1 Dy1 101.71(6)
Mn2 O1 Dy1 97.06(5)
Mn1 O4 Mn2 95.30(5)
Mn1 O4 Mn3 95.25(6)
Mn2 O4 Mn3 95.43(6)
C1 O6 Dy1 135.89(12)
C3 O7 Mn2 129.15(12)
C5 O9 Mn3 128.98(12)
C3 O8 Dy1 126.50(12)
C1 O5 Mn1 127.59(12)
C5 O10 Dy1 128.60(12)
C32 O12 Mn2 117.61(11)
C33 O13 Mn3 117.78(11)
C34 N1 C38 120.01(16)
C34 N1 Mn1 112.78(12)
C38 N1 Mn1 126.93(13)
C39 N2 C43 119.84(16)
C39 N2 Mn2 113.25(12)
C43 N2 Mn2 126.53(13)
C31 O11 Mn1 117.43(11)
C48 N3 C44 120.04(15)
C48 N3 Mn3 126.31(12)
C44 N3 Mn3 113.65(12)
C67 O15 Dy1 137.68(16)
O14 C64 N7 122.6(2)
O14 C64 H64 118.7
N7 C64 H64 118.7
O8 C3 O7 125.43(17)
O8 C3 C4 119.85(16)
O7 C3 C4 114.70(17)
C3 C4 H4A 109.5
C3 C4 H4B 109.5
H4A C4 H4B 109.5
C3 C4 H4C 109.5
H4A C4 H4C 109.5
H4B C4 H4C 109.5
O10 C5 O9 125.31(17)
O10 C5 C6 119.28(16)
O9 C5 C6 115.41(16)
O6 C1 O5 124.40(16)
O6 C1 C2 119.31(17)
O5 C1 C2 116.29(17)
C5 C6 H6A 109.5
C5 C6 H6B 109.5
H6A C6 H6B 109.5
C5 C6 H6C 109.5
H6A C6 H6C 109.5
H6B C6 H6C 109.5
C1 C2 H2A 109.5
C1 C2 H2B 109.5
H2A C2 H2B 109.5
C1 C2 H2C 109.5
H2A C2 H2C 109.5
H2B C2 H2C 109.5
C8 C7 C12 119.06(17)
C8 C7 C13 119.06(16)
C12 C7 C13 120.62(16)
C21 C20 C19 118.98(16)
C21 C20 C32 119.81(16)
C19 C20 C32 121.20(15)
C10 C9 C8 118.69(17)
C10 C9 C19 119.11(16)
C8 C9 C19 121.20(17)
C30 C25 C26 117.71(17)
C30 C25 C11 115.09(16)
C26 C25 C11 126.98(15)
C9 C10 C11 121.55(17)
C9 C10 H10 119.2
C11 C10 H10 119.2
C15 C14 C13 118.86(17)
C15 C14 C31 119.06(16)
C13 C14 C31 122.07(15)
C24 C19 C20 118.35(17)
C24 C19 C9 115.36(17)
C20 C19 C9 126.26(15)
C7 C8 C9 120.88(17)
C7 C8 H8 119.6
C9 C8 H8 119.6
C12 C11 C10 118.68(17)
C12 C11 C25 120.69(16)
C10 C11 C25 119.35(16)
C27 C26 C25 119.13(16)
C27 C26 C33 118.82(16)
C25 C26 C33 121.91(15)
C29 C30 C25 122.68(19)
C29 C30 H30 118.7
C25 C30 H30 118.7
C22 C21 C20 121.38(19)
C22 C21 H21 119.3
C20 C21 H21 119.3
C11 C12 C7 121.12(17)
C11 C12 H12 119.4
C7 C12 H12 119.4
C17 C18 C13 122.25(19)
C17 C18 H18 118.9
C13 C18 H18 118.9
C16 C17 C18 119.31(18)
C16 C17 H17 120.3
C18 C17 H17 120.3
C18 C13 C14 118.13(17)
C18 C13 C7 115.65(16)
C14 C13 C7 126.15(16)
C17 C16 C15 119.71(18)
C17 C16 H16 120.1
C15 C16 H16 120.1
C28 C27 C26 121.85(19)
C28 C27 H27 119.1
C26 C27 H27 119.1
C28 C29 C30 119.08(18)
C28 C29 H29 120.5
C30 C29 H29 120.5
C29 C28 C27 119.43(18)
C29 C28 H28 120.3
C27 C28 H28 120.3
C23 C24 C19 121.8(2)
C23 C24 H24 119.1
C19 C24 H24 119.1
C16 C15 C14 121.58(19)
C16 C15 H15 119.2
C14 C15 H15 119.2
C22 C23 C24 119.40(19)
C22 C23 H23 120.3
C24 C23 H23 120.3
C23 C22 C21 120.0(2)
C23 C22 H22 120.0
C21 C22 H22 120.0
O12 C32 C39 109.03(14)
O12 C32 C20 109.50(14)
C39 C32 C20 110.39(14)
O12 C32 C54 108.13(14)
C39 C32 C54 110.29(15)
C20 C32 C54 109.46(14)
O11 C31 C34 108.94(14)
O11 C31 C14 109.44(14)
C34 C31 C14 110.08(14)
O11 C31 C49 108.30(14)
C34 C31 C49 110.26(15)
C14 C31 C49 109.78(14)
O13 C33 C44 109.04(14)
O13 C33 C26 110.02(14)
C44 C33 C26 108.77(14)
O13 C33 C59 107.89(14)
C44 C33 C59 110.04(14)
C26 C33 C59 111.06(14)
N3 C44 C45 121.60(17)
N3 C44 C33 113.21(14)
C45 C44 C33 125.19(16)
N1 C34 C35 121.53(18)
N1 C34 C31 113.91(15)
C35 C34 C31 124.56(17)
C46 C45 C44 118.70(17)
C46 C45 H45 120.6
C44 C45 H45 120.6
N3 C48 C47 121.42(17)
N3 C48 H48 119.3
C47 C48 H48 119.3
N2 C43 C42 121.59(18)
N2 C43 H43 119.2
C42 C43 H43 119.2
N2 C39 C40 121.54(17)
N2 C39 C32 113.29(15)
C40 C39 C32 125.16(16)
C36 C35 C34 118.89(18)
C36 C35 H35 120.6
C34 C35 H35 120.6
C48 C47 C46 118.50(18)
C48 C47 H47 120.7
C46 C47 H47 120.7
C45 C46 C47 119.69(17)
C45 C46 H46 120.2
C47 C46 H46 120.2
N1 C38 C37 121.49(18)
N1 C38 H38 119.3
C37 C38 H38 119.3
C39 C40 C41 118.88(18)
C39 C40 H40 120.6
C41 C40 H40 120.6
C38 C37 C36 118.68(18)
C38 C37 H37 120.7
C36 C37 H37 120.7
C35 C36 C37 119.37(18)
C35 C36 H36 120.3
C37 C36 H36 120.3
C43 C42 C41 118.85(19)
C43 C42 H42 120.6
C41 C42 H42 120.6
C40 C41 C42 119.07(19)
C40 C41 H41 120.5
C42 C41 H41 120.5
N6 C59 C60 122.86(18)
N6 C59 C33 118.42(16)
C60 C59 C33 118.71(16)
C50 C49 N4 123.16(18)
C50 C49 C31 119.45(17)
N4 C49 C31 117.37(17)
C55 C54 N5 123.22(19)
C55 C54 C32 119.47(18)
N5 C54 C32 117.29(18)
C54 C55 C56 117.3(2)
C54 C55 H55 121.3
C56 C55 H55 121.3
C61 C60 C59 119.16(19)
C61 C60 H60 120.4
C59 C60 H60 120.4
C49 C50 C51 117.7(2)
C49 C50 H50 121.1
C51 C50 H50 121.1
C60 C61 C62 118.6(2)
C60 C61 H61 120.7
C62 C61 H61 120.7
C52 C53 N4 119.2(2)
C52 C53 H53 120.4
N4 C53 H53 120.4
N6 C63 C62 123.9(2)
N6 C63 H63 118.0
C62 C63 H63 118.0
C53 C52 C51 118.2(2)
C53 C52 H52 120.9
C51 C52 H52 120.9
C63 C62 C61 118.1(2)
C63 C62 H62 120.9
C61 C62 H62 120.9
C50 C51 C52 123.4(2)
C50 C51 H51 118.3
C52 C51 H51 118.3
C55 C56 C57 123.9(2)
C55 C56 H56 118.0
C57 C56 H56 118.0
C57 C58 N5 118.9(2)
C57 C58 H58 120.5
N5 C58 H58 120.5
C58 C57 C56 118.3(2)
C58 C57 H57 120.8
C56 C57 H57 120.8
C59 N6 C63 117.34(18)
C53 N4 C49 118.3(2)
C58 N5 C54 118.3(2)
C64 O14 Dy1 147.49(16)
C64 N7 C66 121.7(2)
C64 N7 C65 119.6(2)
C66 N7 C65 118.7(2)
N7 C66 H66A 109.5
N7 C66 H66B 109.5
H66A C66 H66B 109.5
N7 C66 H66C 109.5
H66A C66 H66C 109.5
H66B C66 H66C 109.5
N7 C65 H65A 109.5
N7 C65 H65B 109.5
H65A C65 H65B 109.5
N7 C65 H65C 109.5
H65A C65 H65C 109.5
H65B C65 H65C 109.5
O15 C67 N8 122.6(2)
O15 C67 H67 118.7
N8 C67 H67 118.7
C67 N8 C68 122.0(2)
C67 N8 C69 121.0(2)
C68 N8 C69 117.0(2)
N8 C68 H68A 109.5
N8 C68 H68B 109.5
H68A C68 H68B 109.5
N8 C68 H68C 109.5
H68A C68 H68C 109.5
H68B C68 H68C 109.5
N8 C69 H69A 109.5
N8 C69 H69B 109.5
H69A C69 H69B 109.5
N8 C69 H69C 109.5
H69A C69 H69C 109.5
H69B C69 H69C 109.5
C77 N9 C79 119.5(3)
C77 N9 C90 123.1(3)
C79 N9 C90 117.3(3)
C76 N10 C91 121.2(3)
C76 N10 C92 120.5(2)
C91 N10 C92 118.0(3)
O17 C76 N10 125.2(3)
O17 C76 H76 117.4
N10 C76 H76 117.4
O16 C77 N9 126.9(3)
O16 C77 H77 116.5
N9 C77 H77 116.5
N9 C79 H79A 109.5
N9 C79 H79B 109.5
H79A C79 H79B 109.5
N9 C79 H79C 109.5
H79A C79 H79C 109.5
H79B C79 H79C 109.5
N9 C90 H90A 109.5
N9 C90 H90B 109.5
H90A C90 H90B 109.5
N9 C90 H90C 109.5
H90A C90 H90C 109.5
H90B C90 H90C 109.5
N10 C91 H91A 109.5
N10 C91 H91B 109.5
H91A C91 H91B 109.5
N10 C91 H91C 109.5
H91A C91 H91C 109.5
H91B C91 H91C 109.5
N10 C92 H92A 109.5
N10 C92 H92B 109.5
H92A C92 H92B 109.5
N10 C92 H92C 109.5
H92A C92 H92C 109.5
H92B C92 H92C 109.5
O18 S1 O20 112.6(2)
O18 S1 O19 115.6(3)
O20 S1 O19 116.8(2)
O18 S1 C93 105.1(2)
O20 S1 C93 104.80(16)
O19 S1 C93 99.6(2)
F3 C93 F1 112.2(4)
F3 C93 F2 107.9(4)
F1 C93 F2 100.9(3)
F3 C93 S1 115.4(4)
F1 C93 S1 111.8(2)
F2 C93 S1 107.6(3)

loop_
_geom_bond_atom_site_label_1
_geom_bond_atom_site_label_2
_geom_bond_distance
Dy1 O15 2.3129(14)
Dy1 O6 2.3301(14)
Dy1 O10 2.3390(15)
Dy1 O8 2.3491(14)
Dy1 O14 2.3542(15)
Dy1 O2 2.3553(12)
Dy1 O1 2.4006(13)
Dy1 O3 2.4432(12)
Dy1 Mn2 3.2265(3)
Dy1 Mn3 3.2534(3)
Dy1 Mn1 3.3114(3)
Mn2 O2 1.8477(13)
Mn2 O12 1.8613(13)
Mn2 O1 1.8809(12)
Mn2 O4 1.9126(13)
Mn2 O7 1.9382(13)
Mn2 N2 2.0506(16)
Mn2 Mn1 2.8269(4)
Mn2 Mn3 2.8334(4)
Mn1 O1 1.8453(13)
Mn1 O11 1.8644(13)
Mn1 O3 1.8778(13)
Mn1 O4 1.9124(12)
Mn1 O5 1.9492(13)
Mn1 N1 2.0623(15)
Mn1 Mn3 2.8290(4)
Mn3 O3 1.8427(12)
Mn3 O13 1.8672(13)
Mn3 O2 1.8744(13)
Mn3 O4 1.9172(13)
Mn3 O9 1.9498(14)
Mn3 N3 2.0554(15)
O6 C1 1.247(2)
O7 C3 1.282(2)
O9 C5 1.280(2)
O8 C3 1.247(2)
O5 C1 1.278(2)
O10 C5 1.255(2)
O12 C32 1.398(2)
O13 C33 1.406(2)
N1 C34 1.340(2)
N1 C38 1.351(2)
N2 C39 1.345(2)
N2 C43 1.345(2)
O11 C31 1.411(2)
N3 C48 1.344(2)
N3 C44 1.347(2)
O15 C67 1.245(3)
C64 O14 1.232(3)
C64 N7 1.323(3)
C64 H64 0.9500
C3 C4 1.510(3)
C4 H4A 0.9800
C4 H4B 0.9800
C4 H4C 0.9800
C5 C6 1.506(3)
C1 C2 1.503(3)
C6 H6A 0.9800
C6 H6B 0.9800
C6 H6C 0.9800
C2 H2A 0.9800
C2 H2B 0.9800
C2 H2C 0.9800
C7 C8 1.396(3)
C7 C12 1.406(3)
C7 C13 1.500(3)
C20 C21 1.402(3)
C20 C19 1.408(3)
C20 C32 1.549(2)
C9 C10 1.398(3)
C9 C8 1.404(3)
C9 C19 1.498(3)
C25 C30 1.403(3)
C25 C26 1.412(3)
C25 C11 1.502(3)
C10 C11 1.398(3)
C10 H10 0.9500
C14 C15 1.400(3)
C14 C13 1.418(3)
C14 C31 1.545(2)
C19 C24 1.406(3)
C8 H8 0.9500
C11 C12 1.394(3)
C26 C27 1.399(3)
C26 C33 1.537(2)
C30 C29 1.388(3)
C30 H30 0.9500
C21 C22 1.392(3)
C21 H21 0.9500
C12 H12 0.9500
C18 C17 1.387(3)
C18 C13 1.401(3)
C18 H18 0.9500
C17 C16 1.386(3)
C17 H17 0.9500
C16 C15 1.391(3)
C16 H16 0.9500
C27 C28 1.391(3)
C27 H27 0.9500
C29 C28 1.387(3)
C29 H29 0.9500
C28 H28 0.9500
C24 C23 1.393(3)
C24 H24 0.9500
C15 H15 0.9500
C23 C22 1.376(3)
C23 H23 0.9500
C22 H22 0.9500
C32 C39 1.523(3)
C32 C54 1.554(3)
C31 C34 1.523(3)
C31 C49 1.550(2)
C33 C44 1.521(3)
C33 C59 1.544(3)
C44 C45 1.388(2)
C34 C35 1.388(3)
C45 C46 1.384(3)
C45 H45 0.9500
C48 C47 1.390(3)
C48 H48 0.9500
C43 C42 1.378(3)
C43 H43 0.9500
C39 C40 1.381(3)
C35 C36 1.385(3)
C35 H35 0.9500
C47 C46 1.398(3)
C47 H47 0.9500
C46 H46 0.9500
C38 C37 1.380(3)
C38 H38 0.9500
C40 C41 1.390(3)
C40 H40 0.9500
C37 C36 1.399(3)
C37 H37 0.9500
C36 H36 0.9500
C42 C41 1.398(3)
C42 H42 0.9500
C41 H41 0.9500
C59 N6 1.339(2)
C59 C60 1.396(3)
C49 C50 1.325(3)
C49 N4 1.405(3)
C54 C55 1.327(3)
C54 N5 1.396(3)
C55 C56 1.340(3)
C55 H55 0.9500
C60 C61 1.384(3)
C60 H60 0.9500
C50 C51 1.346(3)
C50 H50 0.9500
C61 C62 1.400(3)
C61 H61 0.9500
C53 C52 1.385(3)
C53 N4 1.386(3)
C53 H53 0.9500
C63 N6 1.346(3)
C63 C62 1.385(3)
C63 H63 0.9500
C52 C51 1.392(4)
C52 H52 0.9500
C62 H62 0.9500
C51 H51 0.9500
C56 C57 1.384(4)
C56 H56 0.9500
C58 C57 1.376(4)
C58 N5 1.395(3)
C58 H58 0.9500
C57 H57 0.9500
N7 C66 1.456(3)
N7 C65 1.458(3)
C66 H66A 0.9800
C66 H66B 0.9800
C66 H66C 0.9800
C65 H65A 0.9800
C65 H65B 0.9800
C65 H65C 0.9800
C67 N8 1.320(3)
C67 H67 0.9500
N8 C68 1.440(3)
N8 C69 1.465(3)
C68 H68A 0.9800
C68 H68B 0.9800
C68 H68C 0.9800
C69 H69A 0.9800
C69 H69B 0.9800
C69 H69C 0.9800
N9 C77 1.326(4)
N9 C79 1.450(4)
N9 C90 1.462(4)
F1 C93 1.317(4)
N10 C76 1.345(4)
N10 C91 1.436(4)
N10 C92 1.446(4)
C76 O17 1.226(3)
C76 H76 0.9500
O16 C77 1.216(4)
C77 H77 0.9500
C79 H79A 0.9800
C79 H79B 0.9800
C79 H79C 0.9800
C90 H90A 0.9800
C90 H90B 0.9800
C90 H90C 0.9800
C91 H91A 0.9800
C91 H91B 0.9800
C91 H91C 0.9800
C92 H92A 0.9800
C92 H92B 0.9800
C92 H92C 0.9800
S1 O18 1.415(3)
S1 O20 1.426(2)
S1 O19 1.439(3)
S1 C93 1.819(4)
F2 C93 1.448(6)
F3 C93 1.225(5)
